data_7046791
loop_
_publ_author_name
'Robles-Mar\'in, Elvis'
'Mondrag\'on, Alexander'
'Mart\'inez-Alanis, Paulina R'
'Aull\'on, Gabriel'
'Flores-Alamo, Marcos'
'Castillo, Ivan'

_publ_section_title
;
 Easily reduced bis-pincer (NS<sub>2</sub>)<sub>2</sub>molybdenum(iv) to
 (NHS<sub>2</sub>)<sub>2</sub>Mo(ii) by alcohols vs. redox-inert
 (NS<sub>2</sub>)(NHS<sub>2</sub>)iron(iii) complexes.
;
_journal_issue 32
_journal_name_full 'Dalton transactions (Cambridge, England : 2003)'
_journal_page_first 10932
_journal_page_last 10940
_journal_paper_doi 10.1039/c8dt01562g
_journal_volume 47
_journal_year 2018
_chemical_formula_moiety 'C72 H59 F24 Fe N2 S4'
_chemical_formula_sum 'C72 H59 F24 Fe N2 S4'
_chemical_formula_weight 1592.3
_space_group_IT_number 14
_space_group_name_Hall '-P 2yn'
_space_group_name_H-M_alt 'P 1 21/n 1'
_symmetry_cell_setting monoclinic
_symmetry_Int_Tables_number 14
_symmetry_space_group_name_Hall '-P 2yn'
_symmetry_space_group_name_H-M 'P 1 21/n 1'
_atom_sites_solution_hydrogens mixed
_audit_conform_dict_location ftp://ftp.iucr.org/pub/cif_core.dic
_audit_conform_dict_name cif_core.dic
_audit_conform_dict_version 2.4.3
_audit_creation_date 2017-05-12T17:02:30-00:00
_audit_creation_method 'WinGX routine CIF_UPDATE'
_audit_update_record
;
2017-06-02 deposited with the CCDC.
2018-06-21 downloaded from the CCDC.
;
_cell_angle_alpha 90
_cell_angle_beta 108.500(4)
_cell_angle_gamma 90
_cell_formula_units_Z 4
_cell_length_a 19.3861(8)
_cell_length_b 17.6799(4)
_cell_length_c 23.8394(7)
_cell_measurement_reflns_used 10185
_cell_measurement_temperature 130(2)
_cell_measurement_theta_max 29.4449
_cell_measurement_theta_min 3.4186
_cell_volume 7748.6(5)
_computing_cell_refinement
;
        CrysAlisPro, Agilent Technologies,
        Version 1.171.36.32 (release 02-08-2013 CrysAlis171 .NET)
        (compiled Aug  2 2013,16:46:58)
;
_computing_data_collection
;
        CrysAlisPro, Agilent Technologies,
        Version 1.171.36.32 (release 02-08-2013 CrysAlis171 .NET)
        (compiled Aug  2 2013,16:46:58)
;
_computing_data_reduction
;
        CrysAlisPro, Agilent Technologies,
        Version 1.171.36.32 (release 02-08-2013 CrysAlis171 .NET)
        (compiled Aug  2 2013,16:46:58)
;
_computing_molecular_graphics
;
          'Ortep-3 for Windows (Farrugia, 1997)'
      L. J. Farrugia, J. Appl. Crystallogr., 1997, 30, 565.
;
_computing_publication_material
;    
        'WinGX publication routines (Farrugia, 1999)'                 
    L. J. Farrugia, J. Appl. Crystallogr., 1999, 32, 837-838.
;
_computing_structure_refinement
;
      'SHELXL-2014 (Sheldrick, 2015)'
      Sheldrick, G. M. (2015). Acta Cryst. C71, 3--8.
;
_computing_structure_solution
;
      'SHELXT (Sheldrick, 2015)'
      Sheldrick, G. M. (2015). Acta Cryst. A71, 3--8.
;
_diffrn_ambient_temperature 130(2)
_diffrn_detector_area_resol_mean 10.4685
_diffrn_measured_fraction_theta_full 0.996
_diffrn_measured_fraction_theta_max 0.996
_diffrn_measurement_device_type 'Xcalibur, Atlas, Gemini'
_diffrn_measurement_method '\w scans'
_diffrn_orient_matrix_UB_11 -0.0285163
_diffrn_orient_matrix_UB_12 -0.0220347
_diffrn_orient_matrix_UB_13 0.0042761
_diffrn_orient_matrix_UB_21 0.0248025
_diffrn_orient_matrix_UB_22 -0.0300902
_diffrn_orient_matrix_UB_23 0.011121
_diffrn_orient_matrix_UB_31 0.0078919
_diffrn_orient_matrix_UB_32 0.0147105
_diffrn_orient_matrix_UB_33 0.0290102
_diffrn_radiation_monochromator graphite
_diffrn_radiation_type MoK\a
_diffrn_radiation_wavelength 0.71073
_diffrn_reflns_av_R_equivalents 0.0288
_diffrn_reflns_av_unetI/netI 0.0534
_diffrn_reflns_Laue_measured_fraction_full 0.996
_diffrn_reflns_Laue_measured_fraction_max 0.996
_diffrn_reflns_limit_h_max 15
_diffrn_reflns_limit_h_min -23
_diffrn_reflns_limit_k_max 21
_diffrn_reflns_limit_k_min -21
_diffrn_reflns_limit_l_max 29
_diffrn_reflns_limit_l_min -29
_diffrn_reflns_number 31366
_diffrn_reflns_point_group_measured_fraction_full 0.996
_diffrn_reflns_point_group_measured_fraction_max 0.996
_diffrn_reflns_theta_full 25.242
_diffrn_reflns_theta_max 25.681
_diffrn_reflns_theta_min 3.439
_exptl_absorpt_coefficient_mu 0.4
_exptl_absorpt_correction_T_max 0.909
_exptl_absorpt_correction_T_min 0.867
_exptl_absorpt_correction_type analytical
_exptl_absorpt_process_details
;
        CrysAlisPro, Agilent Technologies,
        Version 1.171.36.32 (release 02-08-2013 CrysAlis171 .NET)
        (compiled Aug  2 2013,16:46:58)
Analytical numeric absorption correction using a multifaceted crystal
                        model based on expressions derived by R.C. Clark & J.S.
        (Clark, R. C. & Reid, J. S. (1995). Acta Cryst. A51, 887-897)
;
_exptl_crystal_colour 'dark black'
_exptl_crystal_density_diffrn 1.365
_exptl_crystal_description trapezoid
_exptl_crystal_F_000 3244
_exptl_crystal_size_max 0.58
_exptl_crystal_size_mid 0.4
_exptl_crystal_size_min 0.38
_refine_diff_density_max 1.415
_refine_diff_density_min -1.101
_refine_diff_density_rms 0.078
_refine_ls_extinction_method none
_refine_ls_goodness_of_fit_ref 1.023
_refine_ls_hydrogen_treatment mixed
_refine_ls_matrix_type full
_refine_ls_number_parameters 925
_refine_ls_number_reflns 14644
_refine_ls_number_restraints 85
_refine_ls_restrained_S_all 1.02
_refine_ls_R_factor_all 0.0876
_refine_ls_R_factor_gt 0.0611
_refine_ls_shift/su_max 0.001
_refine_ls_shift/su_mean 0
_refine_ls_structure_factor_coef Fsqd
_refine_ls_weighting_details 'w=1/[\s^2^(Fo^2^)+(0.0702P)^2^+17.4014P] where P=(Fo^2^+2Fc^2^)/3'
_refine_ls_weighting_scheme calc
_refine_ls_wR_factor_gt 0.1477
_refine_ls_wR_factor_ref 0.1676
_reflns_Friedel_coverage 0
_reflns_number_gt 10673
_reflns_number_total 14644
_reflns_threshold_expression 'I > 2\s(I)'
_cod_data_source_file c8dt01562g2.cif
_cod_data_source_block amdfe3c
_cod_depositor_comments 'Adding full bibliography for 7046791--7046793.cif.'
_cod_original_sg_symbol_H-M 'P 21/n'
_cod_database_code 7046791
_shelx_estimated_absorpt_t_min 0.801
_shelx_estimated_absorpt_t_max 0.863

loop_
_symmetry_equiv_pos_as_xyz
'x, y, z'
'-x+1/2, y+1/2, -z+1/2'
'-x, -y, -z'
'x-1/2, -y-1/2, z-1/2'

loop_
_atom_site_label
_atom_site_type_symbol
_atom_site_fract_x
_atom_site_fract_y
_atom_site_fract_z
_atom_site_U_iso_or_equiv
_atom_site_adp_type
_atom_site_occupancy
_atom_site_site_symmetry_order
_atom_site_calc_flag
_atom_site_refinement_flags_posn
_atom_site_refinement_flags_adp
_atom_site_refinement_flags_occupancy
_atom_site_disorder_assembly
_atom_site_disorder_group
C1 C 0.2717(2) 1.10690(19) 0.69234(14) 0.0255(7) Uani 1 1 d . . . . .
H1A H 0.223536 1.120301 0.695679 0.031 Uiso 1 1 calc R U . . .
H1B H 0.287611 1.149498 0.672462 0.031 Uiso 1 1 calc R U . . .
C2 C 0.32475(19) 1.09835(19) 0.75347(14) 0.0237(7) Uani 1 1 d . . . . .
C3 C 0.3003(2) 1.0934(2) 0.80196(15) 0.0268(8) Uani 1 1 d . . . . .
H3 H 0.249534 1.094005 0.796101 0.032 Uiso 1 1 calc R U . . .
C4 C 0.3489(2) 1.08770(19) 0.85936(15) 0.0264(8) Uani 1 1 d . . . . .
C5 C 0.42250(19) 1.08816(19) 0.86625(14) 0.0253(7) Uani 1 1 d . . . . .
H5 H 0.45623 1.084594 0.905023 0.03 Uiso 1 1 calc R U . . .
C6 C 0.44913(19) 1.09367(19) 0.81839(14) 0.0242(7) Uani 1 1 d . . . . .
C7 C 0.39957(19) 1.09753(18) 0.76070(14) 0.0218(7) Uani 1 1 d . . . . .
C8 C 0.3207(2) 1.0827(2) 0.91151(16) 0.0355(9) Uani 1 1 d . . . . .
H8A H 0.361755 1.077103 0.948018 0.053 Uiso 1 1 calc R U . . .
H8B H 0.28843 1.03885 0.906644 0.053 Uiso 1 1 calc R U . . .
H8C H 0.293747 1.128874 0.913688 0.053 Uiso 1 1 calc R U . . .
C9 C 0.5289(2) 1.1000(2) 0.83075(14) 0.0255(7) Uani 1 1 d . . . . .
C10 C 0.5760(2) 1.0512(2) 0.87145(15) 0.0295(8) Uani 1 1 d . . . . .
H10 H 0.556736 1.011576 0.888916 0.035 Uiso 1 1 calc R U . . .
C11 C 0.6506(2) 1.0604(2) 0.88639(15) 0.0308(8) Uani 1 1 d . . . . .
C12 C 0.6799(2) 1.1171(2) 0.86103(17) 0.0354(9) Uani 1 1 d . . . . .
H12 H 0.731147 1.122725 0.871163 0.043 Uiso 1 1 calc R U . . .
C13 C 0.6335(2) 1.1655(2) 0.82061(16) 0.0336(9) Uani 1 1 d . . . . .
C14 C 0.5588(2) 1.1570(2) 0.80548(15) 0.0300(8) Uani 1 1 d . . . . .
H14 H 0.527683 1.190496 0.777554 0.036 Uiso 1 1 calc R U . . .
C15 C 0.7006(2) 1.0095(3) 0.93131(19) 0.0437(10) Uani 1 1 d . . . . .
C16 C 0.6644(3) 1.2275(3) 0.79452(19) 0.0465(11) Uani 1 1 d . . . . .
C17 C 0.2095(2) 1.0575(2) 0.59499(14) 0.0263(8) Uani 1 1 d . . . . .
H17A H 0.205107 1.013382 0.568526 0.032 Uiso 1 1 calc R U . . .
H17B H 0.229923 1.099701 0.577969 0.032 Uiso 1 1 calc R U . . .
C18 C 0.1324(2) 1.0802(2) 0.59409(16) 0.0327(8) Uani 1 1 d . . . . .
H18 H 0.126257 1.065003 0.632606 0.039 Uiso 1 1 calc R U . . .
C19 C 0.0756(2) 1.0383(2) 0.54434(18) 0.0430(10) Uani 1 1 d . . . . .
H19A H 0.081139 1.052289 0.506205 0.065 Uiso 1 1 calc R U . . .
H19B H 0.026794 1.052058 0.544623 0.065 Uiso 1 1 calc R U . . .
H19C H 0.082633 0.98362 0.550313 0.065 Uiso 1 1 calc R U . . .
C20 C 0.1189(2) 1.1653(2) 0.58603(19) 0.0432(10) Uani 1 1 d . . . . .
H20A H 0.156515 1.192606 0.616669 0.065 Uiso 1 1 calc R U . . .
H20B H 0.070982 1.177366 0.589328 0.065 Uiso 1 1 calc R U . . .
H20C H 0.120477 1.180508 0.546926 0.065 Uiso 1 1 calc R U . . .
C21 C 0.22965(18) 0.87369(19) 0.60384(14) 0.0225(7) Uani 1 1 d . . . . .
C22 C 0.20279(19) 0.90840(18) 0.64599(14) 0.0233(7) Uani 1 1 d . . . . .
C23 C 0.1394(2) 0.88065(19) 0.65430(16) 0.0287(8) Uani 1 1 d . . . . .
H23 H 0.121958 0.904272 0.682971 0.034 Uiso 1 1 calc R U . . .
C24 C 0.1009(2) 0.8203(2) 0.62266(18) 0.0337(9) Uani 1 1 d . . . . .
C25 C 0.1265(2) 0.7880(2) 0.57992(17) 0.0320(8) Uani 1 1 d . . . . .
H25 H 0.100297 0.747148 0.556918 0.038 Uiso 1 1 calc R U . . .
C26 C 0.18930(19) 0.81351(18) 0.56987(15) 0.0250(7) Uani 1 1 d . . . . .
C27 C 0.23898(19) 0.97389(19) 0.68467(14) 0.0230(7) Uani 1 1 d . . . . .
H27A H 0.204691 0.994187 0.704089 0.028 Uiso 1 1 calc R U . . .
H27B H 0.281933 0.954407 0.71621 0.028 Uiso 1 1 calc R U . . .
C28 C 0.0340(3) 0.7900(3) 0.6344(3) 0.0585(14) Uani 1 1 d . . . . .
H28A H 0.046279 0.742993 0.657218 0.088 Uiso 1 1 calc R U . . .
H28B H -0.003894 0.779913 0.596737 0.088 Uiso 1 1 calc R U . . .
H28C H 0.016316 0.827381 0.656945 0.088 Uiso 1 1 calc R U . . .
C29 C 0.21005(19) 0.77799(19) 0.52092(16) 0.0260(7) Uani 1 1 d . . . . .
C30 C 0.1614(2) 0.7801(2) 0.46397(17) 0.0353(9) Uani 1 1 d . . . . .
H30 H 0.116069 0.805269 0.456757 0.042 Uiso 1 1 calc R U . . .
C31 C 0.1779(2) 0.7461(2) 0.41738(17) 0.0391(9) Uani 1 1 d . . . . .
C32 C 0.2437(2) 0.7084(2) 0.42706(17) 0.0376(9) Uani 1 1 d . . . . .
H32 H 0.255359 0.685525 0.395142 0.045 Uiso 1 1 calc R U . . .
C33 C 0.2916(2) 0.7047(2) 0.48387(17) 0.0307(8) Uani 1 1 d . . . . .
C34 C 0.2753(2) 0.73965(19) 0.53062(16) 0.0274(8) Uani 1 1 d . . . . .
H34 H 0.309179 0.737175 0.569407 0.033 Uiso 1 1 calc R U . . .
C35 C 0.1247(3) 0.7463(3) 0.3559(2) 0.0572(13) Uani 1 1 d . . . . .
C36 C 0.3603(2) 0.6608(2) 0.49652(18) 0.0375(9) Uani 1 1 d . . . . .
C37 C 0.5415(2) 0.9107(2) 0.58705(16) 0.0369(10) Uani 1 1 d . . . . .
H37A H 0.562846 0.962114 0.594338 0.044 Uiso 1 1 calc R U . . .
H37B H 0.578464 0.876806 0.579865 0.044 Uiso 1 1 calc R U . . .
C38 C 0.4763(2) 0.9128(2) 0.53215(16) 0.0368(10) Uani 1 1 d . . . . .
C39 C 0.4192(2) 0.9651(2) 0.52534(15) 0.0337(9) Uani 1 1 d . . . . .
C40 C 0.3603(2) 0.9640(2) 0.47262(16) 0.0388(10) Uani 1 1 d . . . . .
C41 C 0.3619(3) 0.9118(2) 0.42826(17) 0.0452(12) Uani 1 1 d . . . . .
H41 H 0.322379 0.911507 0.392415 0.054 Uiso 1 1 calc R U . . .
C42 C 0.4176(3) 0.8614(2) 0.43419(17) 0.0442(11) Uani 1 1 d . . . . .
C43 C 0.4748(3) 0.8622(2) 0.48702(17) 0.0409(10) Uani 1 1 d . . . . .
H43 H 0.513831 0.827522 0.492476 0.049 Uiso 1 1 calc R U . . .
C44 C 0.4191(3) 0.8087(3) 0.38481(19) 0.0595(14) Uani 1 1 d . . . . .
H44A H 0.455527 0.826268 0.367159 0.089 Uiso 1 1 calc R U . . .
H44B H 0.371118 0.807929 0.354559 0.089 Uiso 1 1 calc R U . . .
H44C H 0.431698 0.757551 0.400654 0.089 Uiso 1 1 calc R U . . .
C45 C 0.2963(3) 1.0147(2) 0.45964(16) 0.0417(11) Uani 1 1 d . . . . .
C46 C 0.2276(3) 0.9860(3) 0.43010(17) 0.0484(12) Uani 1 1 d . . . . .
H46 H 0.222137 0.933679 0.42078 0.058 Uiso 1 1 calc R U . . .
C47 C 0.1665(3) 1.0326(3) 0.4139(2) 0.0581(14) Uani 1 1 d . . . . .
C48 C 0.1724(3) 1.1086(3) 0.4284(2) 0.0614(14) Uani 1 1 d . . . . .
H48 H 0.130657 1.140246 0.417504 0.074 Uiso 1 1 calc R U . . .
C49 C 0.2399(3) 1.1376(3) 0.45889(18) 0.0546(13) Uani 1 1 d . . . . .
C50 C 0.3012(3) 1.0919(3) 0.47377(17) 0.0457(11) Uani 1 1 d . . . . .
H50 H 0.347368 1.11338 0.493917 0.055 Uiso 1 1 calc R U . . .
C51 C 0.0953(3) 0.9987(4) 0.3796(3) 0.0741(18) Uani 1 1 d . . . . .
C52 C 0.2495(4) 1.2177(3) 0.4772(2) 0.0689(17) Uani 1 1 d . . . . .
C53 C 0.5945(2) 0.8662(2) 0.69124(17) 0.0339(9) Uani 1 1 d . . . . .
H53A H 0.616682 0.820382 0.680337 0.041 Uiso 1 1 calc R U . . .
H53B H 0.581656 0.85425 0.727257 0.041 Uiso 1 1 calc R U . . .
C54 C 0.6508(2) 0.9293(2) 0.70571(18) 0.0372(9) Uani 1 1 d . . . . .
H54 H 0.667761 0.937419 0.67069 0.045 Uiso 1 1 calc R U . . .
C55 C 0.6202(2) 1.0037(2) 0.72007(18) 0.0388(9) Uani 1 1 d . . . . .
H55A H 0.580555 1.020724 0.685466 0.058 Uiso 1 1 calc R U . . .
H55B H 0.658787 1.041957 0.730525 0.058 Uiso 1 1 calc R U . . .
H55C H 0.601737 0.996145 0.75344 0.058 Uiso 1 1 calc R U . . .
C56 C 0.7157(2) 0.9035(3) 0.7579(2) 0.0547(12) Uani 1 1 d . . . . .
H56A H 0.701325 0.901191 0.793743 0.082 Uiso 1 1 calc R U . . .
H56B H 0.755789 0.93958 0.763845 0.082 Uiso 1 1 calc R U . . .
H56C H 0.73151 0.853337 0.749522 0.082 Uiso 1 1 calc R U . . .
C57 C 0.4749(2) 0.8179(2) 0.62700(16) 0.0284(8) Uani 1 1 d . . . . .
H57A H 0.498009 0.77794 0.610013 0.034 Uiso 1 1 calc R U . . .
H57B H 0.430256 0.833967 0.595502 0.034 Uiso 1 1 calc R U . . .
C58 C 0.45202(19) 0.7827(2) 0.67611(15) 0.0249(7) Uani 1 1 d . . . . .
C59 C 0.4491(2) 0.7043(2) 0.67568(16) 0.0305(8) Uani 1 1 d . . . . .
H59 H 0.467628 0.677544 0.64899 0.037 Uiso 1 1 calc R U . . .
C60 C 0.4203(2) 0.6633(2) 0.71234(18) 0.0335(9) Uani 1 1 d . . . . .
C61 C 0.3938(2) 0.7043(2) 0.75089(16) 0.0297(8) Uani 1 1 d . . . . .
H61 H 0.373259 0.677774 0.776436 0.036 Uiso 1 1 calc R U . . .
C62 C 0.39625(19) 0.78283(19) 0.75326(14) 0.0242(7) Uani 1 1 d . . . . .
C63 C 0.42553(18) 0.82401(19) 0.71571(14) 0.0230(7) Uani 1 1 d . . . . .
C64 C 0.4190(3) 0.5777(2) 0.7115(2) 0.0498(12) Uani 1 1 d . . . . .
H64A H 0.399135 0.559112 0.741923 0.075 Uiso 1 1 calc R U . . .
H64B H 0.468547 0.558418 0.719327 0.075 Uiso 1 1 calc R U . . .
H64C H 0.388364 0.560065 0.672534 0.075 Uiso 1 1 calc R U . . .
C65 C 0.36985(19) 0.81947(19) 0.79902(15) 0.0248(7) Uani 1 1 d . . . . .
C66 C 0.4195(2) 0.8438(2) 0.85195(15) 0.0285(8) Uani 1 1 d . . . . .
H66 H 0.470008 0.843924 0.856677 0.034 Uiso 1 1 calc R U . . .
C67 C 0.3953(2) 0.8680(2) 0.89800(16) 0.0322(9) Uani 1 1 d . . . . .
C68 C 0.3219(2) 0.8706(2) 0.89156(17) 0.0349(9) Uani 1 1 d . . . . .
H68 H 0.305744 0.88729 0.923143 0.042 Uiso 1 1 calc R U . . .
C69 C 0.2726(2) 0.8484(2) 0.83849(17) 0.0323(9) Uani 1 1 d . . . . .
C70 C 0.2960(2) 0.8220(2) 0.79241(16) 0.0282(8) Uani 1 1 d . . . . .
H70 H 0.261424 0.805695 0.756461 0.034 Uiso 1 1 calc R U . . .
C71 C 0.4495(3) 0.8860(2) 0.95630(17) 0.0408(10) Uani 1 1 d . . . . .
C72 C 0.1935(2) 0.8529(3) 0.83045(18) 0.0418(10) Uani 1 1 d . . . . .
F1 F 0.16313(15) 0.91523(17) 0.80163(14) 0.0650(5) Uani 1 1 d . . . . .
F2 F 0.1813(3) 0.8691(6) 0.8827(3) 0.0650(5) Uani 0.528(12) 1 d . U P A 1
F2A F 0.1744(4) 0.8334(7) 0.8766(4) 0.0650(5) Uani 0.472(12) 1 d . U P A 2
F3 F 0.15513(15) 0.79725(17) 0.79621(14) 0.0650(5) Uani 1 1 d . . . . .
F4 F 0.5185(4) 0.9001(4) 0.9537(3) 0.0587(7) Uani 0.527(8) 1 d . U P B 1
F5 F 0.4587(4) 0.8307(4) 0.9962(3) 0.0587(7) Uani 0.527(8) 1 d . U P B 1
F6 F 0.4339(4) 0.9483(4) 0.9824(3) 0.0587(7) Uani 0.527(8) 1 d . U P B 1
F4A F 0.5010(4) 0.9318(5) 0.9512(3) 0.0587(7) Uani 0.473(8) 1 d . U P B 2
F5A F 0.4798(5) 0.8234(5) 0.9844(3) 0.0587(7) Uani 0.473(8) 1 d . U P B 2
F6A F 0.4189(4) 0.9224(5) 0.9926(3) 0.0587(7) Uani 0.473(8) 1 d . U P B 2
F7 F 0.75362(16) 0.98189(19) 0.91337(14) 0.0721(9) Uani 1 1 d . . . . .
F8 F 0.66772(15) 0.94988(17) 0.94568(12) 0.0611(7) Uani 1 1 d . . . . .
F9 F 0.73240(18) 1.04548(19) 0.98239(12) 0.0767(10) Uani 1 1 d . . . . .
F10 F 0.6145(3) 1.2687(3) 0.7517(2) 0.0705(8) Uani 0.698(4) 1 d . U P C 1
F11 F 0.7067(3) 1.2024(3) 0.7619(2) 0.0705(8) Uani 0.698(4) 1 d . U P C 1
F12 F 0.7044(3) 1.2764(3) 0.8315(2) 0.0705(8) Uani 0.698(4) 1 d . U P C 1
F10A F 0.6680(7) 1.2127(7) 0.7465(5) 0.0705(8) Uani 0.302(4) 1 d . U P C 2
F11A F 0.7395(7) 1.2397(7) 0.8310(5) 0.0705(8) Uani 0.302(4) 1 d . U P C 2
F12A F 0.6462(7) 1.2937(6) 0.8127(5) 0.0705(8) Uani 0.302(4) 1 d . U P C 2
F13 F 0.2749(2) 1.22578(16) 0.53605(13) 0.0936(13) Uani 1 1 d . . . . .
F14 F 0.1873(2) 1.25769(18) 0.45938(16) 0.0887(11) Uani 1 1 d . . . . .
F15 F 0.2958(2) 1.25468(18) 0.45576(16) 0.0902(11) Uani 1 1 d . . . . .
F16 F 0.0408(4) 1.0402(5) 0.3670(3) 0.0843(10) Uani 0.607(6) 1 d . U P D 1
F17 F 0.0793(5) 0.9393(6) 0.4123(3) 0.0843(10) Uani 0.607(6) 1 d . U P D 1
F18 F 0.0988(3) 0.9609(4) 0.3297(3) 0.0843(10) Uani 0.607(6) 1 d . U P D 1
F16A F 0.0354(7) 1.0470(8) 0.3910(5) 0.0843(10) Uani 0.393(6) 1 d . U P D 2
F17A F 0.0769(8) 0.9357(11) 0.3933(5) 0.0843(10) Uani 0.393(6) 1 d . U P D 2
F18A F 0.0797(5) 1.0107(6) 0.3233(4) 0.0843(10) Uani 0.393(6) 1 d . U P D 2
F19 F 0.06404(18) 0.7841(2) 0.35177(13) 0.0800(10) Uani 1 1 d . . . . .
F20 F 0.10076(18) 0.67628(19) 0.33783(13) 0.0744(9) Uani 1 1 d . . . . .
F21 F 0.1529(2) 0.7713(3) 0.31669(14) 0.1067(14) Uani 1 1 d . . . . .
F22 F 0.36216(15) 0.60245(15) 0.53227(13) 0.0573(7) Uani 1 1 d . . . . .
F23 F 0.41917(13) 0.70246(14) 0.52374(12) 0.0498(6) Uani 1 1 d . . . . .
F24 F 0.37112(14) 0.63285(16) 0.44812(11) 0.0553(7) Uani 1 1 d . . . . .
Fe1 Fe 0.36389(3) 0.99847(3) 0.64589(2) 0.02180(13) Uani 1 1 d . . . . .
N1 N 0.26322(16) 1.03791(15) 0.65419(12) 0.0226(6) Uani 1 1 d . . . . .
S1 S 0.42720(5) 1.09788(5) 0.69699(4) 0.0249(2) Uani 1 1 d . . . . .
S2 S 0.30557(5) 0.90699(5) 0.58541(4) 0.02388(19) Uani 1 1 d . . . . .
S3 S 0.43501(5) 0.92386(5) 0.72483(4) 0.02263(19) Uani 1 1 d . . . . .
S4 S 0.42795(6) 1.03057(6) 0.58386(4) 0.0338(2) Uani 1 1 d . . . . .
N2 N 0.52585(17) 0.88442(17) 0.64191(13) 0.0286(7) Uani 1 1 d D . . . .
H2 H 0.504(2) 0.9225(17) 0.6545(17) 0.034 Uiso 1 1 d D U . . .

loop_
_atom_site_aniso_label
_atom_site_aniso_U_11
_atom_site_aniso_U_22
_atom_site_aniso_U_33
_atom_site_aniso_U_23
_atom_site_aniso_U_13
_atom_site_aniso_U_12
C1 0.0288(19) 0.0251(17) 0.0207(16) -0.0032(14) 0.0051(14) 0.0006(15)
C2 0.0301(19) 0.0208(16) 0.0187(16) -0.0029(13) 0.0057(14) 0.0008(14)
C3 0.0262(19) 0.0272(18) 0.0264(18) -0.0049(15) 0.0077(15) 0.0005(15)
C4 0.035(2) 0.0253(18) 0.0208(16) -0.0031(14) 0.0120(15) -0.0007(15)
C5 0.0303(19) 0.0276(18) 0.0166(16) -0.0017(14) 0.0053(14) 0.0018(15)
C6 0.0313(19) 0.0197(16) 0.0210(16) -0.0035(13) 0.0073(14) -0.0029(14)
C7 0.0322(19) 0.0168(16) 0.0170(15) -0.0014(13) 0.0089(14) -0.0030(14)
C8 0.041(2) 0.045(2) 0.0235(18) -0.0027(17) 0.0138(17) -0.0010(18)
C9 0.032(2) 0.0268(18) 0.0185(16) -0.0092(14) 0.0092(14) -0.0028(15)
C10 0.034(2) 0.0315(19) 0.0240(18) -0.0062(15) 0.0111(16) -0.0020(16)
C11 0.030(2) 0.039(2) 0.0239(18) -0.0098(16) 0.0084(15) 0.0007(16)
C12 0.028(2) 0.045(2) 0.033(2) -0.0161(18) 0.0094(17) -0.0078(17)
C13 0.041(2) 0.035(2) 0.0274(19) -0.0118(16) 0.0149(17) -0.0115(18)
C14 0.039(2) 0.0283(19) 0.0227(17) -0.0087(15) 0.0105(16) -0.0085(16)
C15 0.035(2) 0.056(3) 0.038(2) -0.003(2) 0.0076(19) 0.007(2)
C16 0.056(3) 0.051(3) 0.035(2) -0.016(2) 0.017(2) -0.028(2)
C17 0.036(2) 0.0232(17) 0.0158(16) 0.0013(13) 0.0031(14) -0.0012(15)
C18 0.037(2) 0.031(2) 0.0246(18) -0.0005(15) 0.0023(16) 0.0028(17)
C19 0.041(2) 0.042(2) 0.034(2) -0.0076(18) -0.0038(18) -0.0003(19)
C20 0.051(3) 0.033(2) 0.036(2) -0.0030(18) 0.0003(19) 0.0093(19)
C21 0.0235(17) 0.0227(17) 0.0220(16) 0.0060(14) 0.0085(14) -0.0006(14)
C22 0.0282(18) 0.0190(16) 0.0232(16) 0.0068(14) 0.0086(14) 0.0018(14)
C23 0.033(2) 0.0233(18) 0.0346(19) 0.0055(15) 0.0170(16) 0.0050(15)
C24 0.035(2) 0.0211(18) 0.053(2) 0.0041(17) 0.0244(19) 0.0008(16)
C25 0.031(2) 0.0231(18) 0.044(2) -0.0024(16) 0.0141(17) -0.0047(15)
C26 0.0267(18) 0.0185(16) 0.0303(18) 0.0010(14) 0.0097(15) -0.0014(14)
C27 0.0262(18) 0.0259(17) 0.0183(16) 0.0033(14) 0.0091(14) 0.0008(14)
C28 0.054(3) 0.035(2) 0.106(4) -0.014(3) 0.054(3) -0.015(2)
C29 0.0284(19) 0.0195(16) 0.0318(19) -0.0022(14) 0.0120(15) -0.0063(14)
C30 0.036(2) 0.030(2) 0.037(2) 0.0007(17) 0.0076(17) 0.0004(17)
C31 0.046(3) 0.037(2) 0.029(2) -0.0056(17) 0.0060(18) -0.0031(19)
C32 0.048(3) 0.034(2) 0.033(2) -0.0088(17) 0.0159(19) -0.0077(19)
C33 0.033(2) 0.0276(19) 0.035(2) -0.0067(16) 0.0153(17) -0.0077(16)
C34 0.031(2) 0.0244(18) 0.0283(18) -0.0048(15) 0.0112(15) -0.0097(15)
C35 0.062(3) 0.068(3) 0.035(2) -0.003(2) 0.007(2) 0.008(3)
C36 0.036(2) 0.038(2) 0.041(2) -0.0139(19) 0.0156(18) -0.0098(18)
C37 0.042(2) 0.048(2) 0.031(2) -0.0151(18) 0.0249(18) -0.0228(19)
C38 0.049(2) 0.044(2) 0.0270(19) -0.0101(17) 0.0249(18) -0.026(2)
C39 0.050(2) 0.037(2) 0.0215(17) -0.0074(16) 0.0218(17) -0.0264(19)
C40 0.058(3) 0.039(2) 0.0221(18) -0.0032(16) 0.0168(18) -0.025(2)
C41 0.073(3) 0.044(2) 0.0203(19) -0.0049(17) 0.018(2) -0.032(2)
C42 0.072(3) 0.041(2) 0.027(2) -0.0118(18) 0.027(2) -0.028(2)
C43 0.058(3) 0.043(2) 0.033(2) -0.0122(18) 0.031(2) -0.026(2)
C44 0.098(4) 0.053(3) 0.031(2) -0.018(2) 0.026(3) -0.027(3)
C45 0.065(3) 0.043(2) 0.0176(17) 0.0004(17) 0.0139(18) -0.023(2)
C46 0.065(3) 0.048(3) 0.025(2) 0.0035(19) 0.004(2) -0.011(2)
C47 0.078(4) 0.054(3) 0.031(2) 0.006(2) 0.002(2) -0.013(3)
C48 0.088(4) 0.052(3) 0.032(2) 0.016(2) 0.002(2) 0.003(3)
C49 0.093(4) 0.041(3) 0.025(2) 0.0102(19) 0.013(2) -0.012(3)
C50 0.070(3) 0.047(3) 0.0186(18) 0.0046(18) 0.0128(19) -0.019(2)
C51 0.075(4) 0.063(4) 0.056(3) 0.002(3) -0.020(3) 0.005(3)
C52 0.113(5) 0.043(3) 0.043(3) 0.018(2) 0.013(3) -0.009(3)
C53 0.029(2) 0.037(2) 0.039(2) -0.0102(17) 0.0144(17) -0.0050(16)
C54 0.031(2) 0.044(2) 0.042(2) -0.0152(19) 0.0187(18) -0.0130(18)
C55 0.040(2) 0.040(2) 0.037(2) -0.0107(18) 0.0139(18) -0.0122(19)
C56 0.034(2) 0.057(3) 0.067(3) -0.015(2) 0.009(2) -0.007(2)
C57 0.031(2) 0.0285(19) 0.0308(19) -0.0105(15) 0.0172(16) -0.0099(15)
C58 0.0250(18) 0.0257(18) 0.0259(17) -0.0058(14) 0.0107(14) -0.0069(14)
C59 0.030(2) 0.0288(19) 0.0335(19) -0.0086(16) 0.0112(16) -0.0006(16)
C60 0.034(2) 0.0257(19) 0.041(2) -0.0012(17) 0.0129(17) -0.0039(16)
C61 0.034(2) 0.0253(18) 0.0327(19) 0.0029(15) 0.0147(16) -0.0044(16)
C62 0.0251(18) 0.0253(17) 0.0220(16) -0.0002(14) 0.0069(14) -0.0021(14)
C63 0.0199(17) 0.0227(17) 0.0239(17) -0.0030(14) 0.0032(14) -0.0024(14)
C64 0.065(3) 0.024(2) 0.069(3) 0.000(2) 0.033(3) -0.004(2)
C65 0.0316(19) 0.0212(17) 0.0241(17) 0.0061(14) 0.0126(15) -0.0004(14)
C66 0.033(2) 0.0254(18) 0.0285(18) -0.0002(15) 0.0126(16) -0.0066(15)
C67 0.050(2) 0.0232(18) 0.0256(18) 0.0029(15) 0.0156(17) -0.0007(17)
C68 0.052(3) 0.029(2) 0.030(2) 0.0074(16) 0.0220(18) 0.0071(18)
C69 0.040(2) 0.0271(19) 0.036(2) 0.0144(16) 0.0207(18) 0.0086(16)
C70 0.032(2) 0.0280(18) 0.0246(17) 0.0076(15) 0.0090(15) 0.0019(15)
C71 0.060(3) 0.033(2) 0.030(2) -0.0027(17) 0.016(2) -0.008(2)
C72 0.049(3) 0.048(3) 0.035(2) 0.014(2) 0.022(2) 0.019(2)
F1 0.0474(10) 0.0645(12) 0.0882(13) 0.0132(11) 0.0286(9) 0.0159(10)
F2 0.0474(10) 0.0645(12) 0.0882(13) 0.0132(11) 0.0286(9) 0.0159(10)
F2A 0.0474(10) 0.0645(12) 0.0882(13) 0.0132(11) 0.0286(9) 0.0159(10)
F3 0.0474(10) 0.0645(12) 0.0882(13) 0.0132(11) 0.0286(9) 0.0159(10)
F4 0.075(2) 0.0558(17) 0.0370(12) -0.0079(12) 0.0068(11) -0.0088(14)
F5 0.075(2) 0.0558(17) 0.0370(12) -0.0079(12) 0.0068(11) -0.0088(14)
F6 0.075(2) 0.0558(17) 0.0370(12) -0.0079(12) 0.0068(11) -0.0088(14)
F4A 0.075(2) 0.0558(17) 0.0370(12) -0.0079(12) 0.0068(11) -0.0088(14)
F5A 0.075(2) 0.0558(17) 0.0370(12) -0.0079(12) 0.0068(11) -0.0088(14)
F6A 0.075(2) 0.0558(17) 0.0370(12) -0.0079(12) 0.0068(11) -0.0088(14)
F7 0.0537(18) 0.097(2) 0.075(2) 0.0187(18) 0.0326(16) 0.0367(17)
F8 0.0503(17) 0.0653(18) 0.0610(17) 0.0232(14) 0.0083(14) 0.0115(14)
F9 0.077(2) 0.082(2) 0.0445(16) -0.0117(15) -0.0183(15) 0.0180(17)
F10 0.080(2) 0.0702(17) 0.0681(15) 0.0101(13) 0.0326(16) -0.0269(16)
F11 0.080(2) 0.0702(17) 0.0681(15) 0.0101(13) 0.0326(16) -0.0269(16)
F12 0.080(2) 0.0702(17) 0.0681(15) 0.0101(13) 0.0326(16) -0.0269(16)
F10A 0.080(2) 0.0702(17) 0.0681(15) 0.0101(13) 0.0326(16) -0.0269(16)
F11A 0.080(2) 0.0702(17) 0.0681(15) 0.0101(13) 0.0326(16) -0.0269(16)
F12A 0.080(2) 0.0702(17) 0.0681(15) 0.0101(13) 0.0326(16) -0.0269(16)
F13 0.175(4) 0.0412(16) 0.0462(17) 0.0020(13) 0.010(2) -0.018(2)
F14 0.135(3) 0.0488(18) 0.079(2) 0.0123(17) 0.028(2) 0.006(2)
F15 0.130(3) 0.0487(18) 0.091(2) 0.0173(17) 0.032(2) -0.0234(19)
F16 0.0801(17) 0.0787(19) 0.067(2) -0.016(3) -0.016(2) -0.0034(14)
F17 0.0801(17) 0.0787(19) 0.067(2) -0.016(3) -0.016(2) -0.0034(14)
F18 0.0801(17) 0.0787(19) 0.067(2) -0.016(3) -0.016(2) -0.0034(14)
F16A 0.0801(17) 0.0787(19) 0.067(2) -0.016(3) -0.016(2) -0.0034(14)
F17A 0.0801(17) 0.0787(19) 0.067(2) -0.016(3) -0.016(2) -0.0034(14)
F18A 0.0801(17) 0.0787(19) 0.067(2) -0.016(3) -0.016(2) -0.0034(14)
F19 0.076(2) 0.090(2) 0.0497(17) -0.0152(16) -0.0154(15) 0.0280(18)
F20 0.076(2) 0.083(2) 0.0480(16) -0.0263(16) -0.0040(15) -0.0009(17)
F21 0.101(3) 0.167(4) 0.0404(17) 0.032(2) 0.0054(18) -0.023(3)
F22 0.0506(16) 0.0467(15) 0.0797(19) 0.0123(14) 0.0280(14) 0.0123(12)
F23 0.0315(13) 0.0533(15) 0.0630(16) -0.0285(13) 0.0125(12) -0.0084(11)
F24 0.0481(15) 0.0701(18) 0.0512(15) -0.0303(14) 0.0205(12) 0.0010(13)
Fe1 0.0285(3) 0.0219(2) 0.0167(2) -0.00170(19) 0.0096(2) -0.0058(2)
N1 0.0303(16) 0.0186(14) 0.0174(13) -0.0004(11) 0.0054(12) -0.0009(12)
S1 0.0344(5) 0.0235(4) 0.0184(4) -0.0030(3) 0.0105(3) -0.0090(4)
S2 0.0277(5) 0.0258(4) 0.0203(4) -0.0047(3) 0.0106(3) -0.0079(4)
S3 0.0280(4) 0.0207(4) 0.0205(4) -0.0014(3) 0.0095(3) -0.0038(3)
S4 0.0500(6) 0.0363(5) 0.0213(4) -0.0092(4) 0.0200(4) -0.0232(4)
N2 0.0329(17) 0.0292(16) 0.0292(16) -0.0095(13) 0.0175(13) -0.0100(13)

loop_
_atom_type_symbol
_atom_type_description
_atom_type_scat_dispersion_real
_atom_type_scat_dispersion_imag
_atom_type_scat_source
C C 0.0033 0.0016 'International Tables Vol C Tables 4.2.6.8 and 6.1.1.4'
H H 0 0 'International Tables Vol C Tables 4.2.6.8 and 6.1.1.4'
S S 0.1246 0.1234 'International Tables Vol C Tables 4.2.6.8 and 6.1.1.4'
Fe Fe 0.3463 0.8444 'International Tables Vol C Tables 4.2.6.8 and 6.1.1.4'
F F 0.0171 0.0103 'International Tables Vol C Tables 4.2.6.8 and 6.1.1.4'
N N 0.0061 0.0033 'International Tables Vol C Tables 4.2.6.8 and 6.1.1.4'

loop_
_exptl_crystal_face_index_h
_exptl_crystal_face_index_k
_exptl_crystal_face_index_l
_exptl_crystal_face_perp_dist
-17 19 3 0.1552
24 -3 -23 0.1515
14 -19 -17 0.1483
21 13 -19 0.1442
-19 -17 3 0.1182
7 2 28 0.183
-7 -22 14 0.2447
-25 3 22 0.2631
-7 1 -28 0.2934

loop_
_geom_angle_atom_site_label_1
_geom_angle_atom_site_label_2
_geom_angle_atom_site_label_3
_geom_angle
N1 C1 C2 114.6(3)
N1 C1 H1A 108.6
C2 C1 H1A 108.6
N1 C1 H1B 108.6
C2 C1 H1B 108.6
H1A C1 H1B 107.6
C3 C2 C7 120.7(3)
C3 C2 C1 120.4(3)
C7 C2 C1 118.9(3)
C2 C3 C4 121.3(3)
C2 C3 H3 119.3
C4 C3 H3 119.3
C5 C4 C3 117.7(3)
C5 C4 C8 122.1(3)
C3 C4 C8 120.2(3)
C4 C5 C6 122.5(3)
C4 C5 H5 118.7
C6 C5 H5 118.7
C5 C6 C7 119.1(3)
C5 C6 C9 118.4(3)
C7 C6 C9 122.4(3)
C2 C7 C6 118.6(3)
C2 C7 S1 118.6(2)
C6 C7 S1 122.8(3)
C4 C8 H8A 109.5
C4 C8 H8B 109.5
H8A C8 H8B 109.5
C4 C8 H8C 109.5
H8A C8 H8C 109.5
H8B C8 H8C 109.5
C14 C9 C10 118.4(3)
C14 C9 C6 121.3(3)
C10 C9 C6 120.1(3)
C11 C10 C9 120.3(4)
C11 C10 H10 119.8
C9 C10 H10 119.8
C12 C11 C10 120.9(4)
C12 C11 C15 119.1(4)
C10 C11 C15 120.0(4)
C11 C12 C13 119.1(4)
C11 C12 H12 120.5
C13 C12 H12 120.5
C14 C13 C12 120.6(4)
C14 C13 C16 120.0(4)
C12 C13 C16 119.4(4)
C13 C14 C9 120.7(4)
C13 C14 H14 119.6
C9 C14 H14 119.6
F7 C15 F8 106.0(4)
F7 C15 F9 106.8(4)
F8 C15 F9 105.2(4)
F7 C15 C11 112.5(4)
F8 C15 C11 113.9(3)
F9 C15 C11 111.8(4)
F10A C16 F12A 127.2(9)
F12 C16 F11 105.4(4)
F12 C16 F10 106.3(5)
F11 C16 F10 99.0(4)
F10A C16 F11A 104.6(8)
F12A C16 F11A 89.6(7)
F10A C16 C13 113.2(6)
F12 C16 C13 116.1(4)
F12A C16 C13 109.3(5)
F11 C16 C13 113.2(4)
F10 C16 C13 115.0(4)
F11A C16 C13 108.7(5)
N1 C17 C18 116.9(3)
N1 C17 H17A 108.1
C18 C17 H17A 108.1
N1 C17 H17B 108.1
C18 C17 H17B 108.1
H17A C17 H17B 107.3
C20 C18 C19 109.1(3)
C20 C18 C17 112.7(3)
C19 C18 C17 109.9(3)
C20 C18 H18 108.4
C19 C18 H18 108.4
C17 C18 H18 108.4
C18 C19 H19A 109.5
C18 C19 H19B 109.5
H19A C19 H19B 109.5
C18 C19 H19C 109.5
H19A C19 H19C 109.5
H19B C19 H19C 109.5
C18 C20 H20A 109.5
C18 C20 H20B 109.5
H20A C20 H20B 109.5
C18 C20 H20C 109.5
H20A C20 H20C 109.5
H20B C20 H20C 109.5
C22 C21 C26 118.3(3)
C22 C21 S2 123.9(3)
C26 C21 S2 117.5(3)
C23 C22 C21 119.3(3)
C23 C22 C27 116.3(3)
C21 C22 C27 124.4(3)
C24 C23 C22 122.8(3)
C24 C23 H23 118.6
C22 C23 H23 118.6
C23 C24 C25 117.5(3)
C23 C24 C28 121.4(4)
C25 C24 C28 121.2(4)
C26 C25 C24 121.9(3)
C26 C25 H25 119
C24 C25 H25 119
C25 C26 C21 120.1(3)
C25 C26 C29 117.9(3)
C21 C26 C29 121.9(3)
N1 C27 C22 116.1(3)
N1 C27 H27A 108.3
C22 C27 H27A 108.3
N1 C27 H27B 108.3
C22 C27 H27B 108.3
H27A C27 H27B 107.4
C24 C28 H28A 109.5
C24 C28 H28B 109.5
H28A C28 H28B 109.5
C24 C28 H28C 109.5
H28A C28 H28C 109.5
H28B C28 H28C 109.5
C30 C29 C34 118.5(3)
C30 C29 C26 119.1(3)
C34 C29 C26 122.3(3)
C29 C30 C31 120.9(4)
C29 C30 H30 119.5
C31 C30 H30 119.5
C30 C31 C32 120.5(4)
C30 C31 C35 121.3(4)
C32 C31 C35 118.2(4)
C33 C32 C31 118.7(4)
C33 C32 H32 120.6
C31 C32 H32 120.6
C32 C33 C34 120.8(4)
C32 C33 C36 120.2(3)
C34 C33 C36 118.9(3)
C29 C34 C33 120.5(3)
C29 C34 H34 119.7
C33 C34 H34 119.7
F21 C35 F19 109.9(5)
F21 C35 F20 105.3(4)
F19 C35 F20 103.4(4)
F21 C35 C31 112.8(4)
F19 C35 C31 113.1(4)
F20 C35 C31 111.8(4)
F24 C36 F22 106.7(3)
F24 C36 F23 106.3(3)
F22 C36 F23 105.7(3)
F24 C36 C33 113.3(3)
F22 C36 C33 112.0(3)
F23 C36 C33 112.5(3)
C38 C37 N2 114.6(3)
C38 C37 H37A 108.6
N2 C37 H37A 108.6
C38 C37 H37B 108.6
N2 C37 H37B 108.6
H37A C37 H37B 107.6
C43 C38 C39 120.6(4)
C43 C38 C37 117.5(4)
C39 C38 C37 121.9(3)
C40 C39 C38 118.6(3)
C40 C39 S4 124.0(3)
C38 C39 S4 117.4(3)
C39 C40 C41 118.3(4)
C39 C40 C45 124.6(4)
C41 C40 C45 117.1(4)
C42 C41 C40 123.5(4)
C42 C41 H41 118.3
C40 C41 H41 118.3
C41 C42 C43 117.6(4)
C41 C42 C44 122.0(4)
C43 C42 C44 120.4(5)
C42 C43 C38 121.4(5)
C42 C43 H43 119.3
C38 C43 H43 119.3
C42 C44 H44A 109.5
C42 C44 H44B 109.5
H44A C44 H44B 109.5
C42 C44 H44C 109.5
H44A C44 H44C 109.5
H44B C44 H44C 109.5
C46 C45 C50 117.2(5)
C46 C45 C40 119.3(4)
C50 C45 C40 123.4(4)
C45 C46 C47 121.3(5)
C45 C46 H46 119.4
C47 C46 H46 119.4
C48 C47 C46 120.6(5)
C48 C47 C51 121.2(5)
C46 C47 C51 118.2(5)
C49 C48 C47 118.9(5)
C49 C48 H48 120.6
C47 C48 H48 120.6
C48 C49 C50 120.8(5)
C48 C49 C52 121.4(5)
C50 C49 C52 117.8(5)
C49 C50 C45 121.2(4)
C49 C50 H50 119.4
C45 C50 H50 119.4
F17A C51 F18A 115.2(7)
F16 C51 F18 110.4(5)
F16 C51 F17 104.7(8)
F18 C51 F17 101.3(6)
F16 C51 C47 117.7(6)
F17A C51 C47 120.6(7)
F18A C51 C47 112.0(7)
F18 C51 C47 112.2(6)
F17 C51 C47 109.0(5)
F17A C51 F16A 98.9(11)
F18A C51 F16A 98.8(7)
C47 C51 F16A 107.5(6)
F15 C52 F13 106.3(5)
F15 C52 F14 105.4(4)
F13 C52 F14 105.7(5)
F15 C52 C49 113.1(5)
F13 C52 C49 112.4(4)
F14 C52 C49 113.3(5)
N2 C53 C54 114.4(3)
N2 C53 H53A 108.7
C54 C53 H53A 108.7
N2 C53 H53B 108.7
C54 C53 H53B 108.7
H53A C53 H53B 107.6
C53 C54 C55 112.4(3)
C53 C54 C56 108.1(4)
C55 C54 C56 110.6(3)
C53 C54 H54 108.5
C55 C54 H54 108.5
C56 C54 H54 108.5
C54 C55 H55A 109.5
C54 C55 H55B 109.5
H55A C55 H55B 109.5
C54 C55 H55C 109.5
H55A C55 H55C 109.5
H55B C55 H55C 109.5
C54 C56 H56A 109.5
C54 C56 H56B 109.5
H56A C56 H56B 109.5
C54 C56 H56C 109.5
H56A C56 H56C 109.5
H56B C56 H56C 109.5
N2 C57 C58 118.1(3)
N2 C57 H57A 107.8
C58 C57 H57A 107.8
N2 C57 H57B 107.8
C58 C57 H57B 107.8
H57A C57 H57B 107.1
C59 C58 C63 119.9(3)
C59 C58 C57 115.3(3)
C63 C58 C57 124.3(3)
C60 C59 C58 122.9(3)
C60 C59 H59 118.6
C58 C59 H59 118.6
C59 C60 C61 117.0(3)
C59 C60 C64 121.6(4)
C61 C60 C64 121.5(4)
C62 C61 C60 122.1(3)
C62 C61 H61 118.9
C60 C61 H61 118.9
C61 C62 C63 120.5(3)
C61 C62 C65 116.6(3)
C63 C62 C65 122.8(3)
C62 C63 C58 117.6(3)
C62 C63 S3 118.9(3)
C58 C63 S3 123.2(3)
C60 C64 H64A 109.5
C60 C64 H64B 109.5
H64A C64 H64B 109.5
C60 C64 H64C 109.5
H64A C64 H64C 109.5
H64B C64 H64C 109.5
C66 C65 C70 118.9(3)
C66 C65 C62 119.9(3)
C70 C65 C62 120.7(3)
C65 C66 C67 120.1(4)
C65 C66 H66 119.9
C67 C66 H66 119.9
C68 C67 C66 121.0(4)
C68 C67 C71 119.7(3)
C66 C67 C71 119.2(4)
C69 C68 C67 118.8(3)
C69 C68 H68 120.6
C67 C68 H68 120.6
C68 C69 C70 120.9(4)
C68 C69 C72 119.3(4)
C70 C69 C72 119.8(4)
C65 C70 C69 120.1(3)
C65 C70 H70 119.9
C69 C70 H70 119.9
F4A C71 F5A 109.4(6)
F5 C71 F6 105.6(4)
F4A C71 F6A 105.3(5)
F5A C71 F6A 106.6(5)
F5 C71 F4 104.6(5)
F6 C71 F4 103.6(4)
F4A C71 C67 112.1(4)
F5A C71 C67 111.1(4)
F5 C71 C67 113.8(4)
F6 C71 C67 114.2(4)
F6A C71 C67 112.0(5)
F4 C71 C67 113.9(4)
F2A C72 F1 117.0(5)
F2A C72 F3 93.9(6)
F1 C72 F3 102.9(3)
F1 C72 F2 96.9(5)
F3 C72 F2 118.9(5)
F2A C72 C69 115.5(4)
F1 C72 C69 112.3(4)
F3 C72 C69 112.9(3)
F2 C72 C69 111.3(4)
N1 Fe1 S2 90.35(8)
N1 Fe1 S1 92.97(8)
S2 Fe1 S1 172.30(4)
N1 Fe1 S4 132.70(8)
S2 Fe1 S4 91.72(3)
S1 Fe1 S4 80.93(3)
N1 Fe1 S3 115.40(8)
S2 Fe1 S3 99.16(4)
S1 Fe1 S3 85.69(3)
S4 Fe1 S3 110.86(4)
C27 N1 C1 108.1(3)
C27 N1 C17 113.5(3)
C1 N1 C17 106.9(3)
C27 N1 Fe1 103.6(2)
C1 N1 Fe1 113.2(2)
C17 N1 Fe1 111.6(2)
C7 S1 Fe1 101.52(11)
C21 S2 Fe1 111.96(12)
C63 S3 Fe1 116.52(11)
C39 S4 Fe1 114.21(12)
C57 N2 C53 111.7(3)
C57 N2 C37 109.6(3)
C53 N2 C37 111.9(3)
C57 N2 H2 109(3)
C53 N2 H2 107(3)
C37 N2 H2 108(3)

loop_
_geom_bond_atom_site_label_1
_geom_bond_atom_site_label_2
_geom_bond_distance
C1 N1 1.499(4)
C1 C2 1.501(5)
C1 H1A 0.99
C1 H1B 0.99
C2 C3 1.384(5)
C2 C7 1.405(5)
C3 C4 1.397(5)
C3 H3 0.95
C4 C5 1.383(5)
C4 C8 1.511(5)
C5 C6 1.397(5)
C5 H5 0.95
C6 C7 1.407(5)
C6 C9 1.483(5)
C7 S1 1.763(3)
C8 H8A 0.98
C8 H8B 0.98
C8 H8C 0.98
C9 C14 1.392(5)
C9 C10 1.399(5)
C10 C11 1.385(5)
C10 H10 0.95
C11 C12 1.382(6)
C11 C15 1.497(6)
C12 C13 1.386(6)
C12 H12 0.95
C13 C14 1.385(5)
C13 C16 1.478(6)
C14 H14 0.95
C15 F7 1.325(5)
C15 F8 1.331(5)
C15 F9 1.339(5)
C16 F10A 1.197(13)
C16 F12 1.301(6)
C16 F12A 1.333(13)
C16 F11 1.371(7)
C16 F10 1.372(7)
C16 F11A 1.455(12)
C17 N1 1.505(4)
C17 C18 1.540(5)
C17 H17A 0.99
C17 H17B 0.99
C18 C20 1.528(5)
C18 C19 1.530(5)
C18 H18 1
C19 H19A 0.98
C19 H19B 0.98
C19 H19C 0.98
C20 H20A 0.98
C20 H20B 0.98
C20 H20C 0.98
C21 C22 1.410(5)
C21 C26 1.413(5)
C21 S2 1.765(3)
C22 C23 1.395(5)
C22 C27 1.508(5)
C23 C24 1.381(5)
C23 H23 0.95
C24 C25 1.391(5)
C24 C28 1.509(5)
C25 C26 1.389(5)
C25 H25 0.95
C26 C29 1.489(5)
C27 N1 1.499(4)
C27 H27A 0.99
C27 H27B 0.99
C28 H28A 0.98
C28 H28B 0.98
C28 H28C 0.98
C29 C30 1.387(5)
C29 C34 1.389(5)
C30 C31 1.387(6)
C30 H30 0.95
C31 C32 1.393(6)
C31 C35 1.501(6)
C32 C33 1.379(5)
C32 H32 0.95
C33 C34 1.395(5)
C33 C36 1.488(6)
C34 H34 0.95
C35 F21 1.301(6)
C35 F19 1.328(6)
C35 F20 1.345(6)
C36 F24 1.332(4)
C36 F22 1.332(5)
C36 F23 1.340(4)
C37 C38 1.505(6)
C37 N2 1.507(4)
C37 H37A 0.99
C37 H37B 0.99
C38 C43 1.393(5)
C38 C39 1.412(6)
C39 C40 1.404(6)
C39 S4 1.778(4)
C40 C41 1.412(6)
C40 C45 1.481(7)
C41 C42 1.371(7)
C41 H41 0.95
C42 C43 1.389(6)
C42 C44 1.510(6)
C43 H43 0.95
C44 H44A 0.98
C44 H44B 0.98
C44 H44C 0.98
C45 C46 1.391(6)
C45 C50 1.403(6)
C46 C47 1.393(7)
C46 H46 0.95
C47 C48 1.382(7)
C47 C51 1.488(8)
C48 C49 1.379(7)
C48 H48 0.95
C49 C50 1.385(7)
C49 C52 1.477(7)
C50 H50 0.95
C51 F16 1.242(10)
C51 F17A 1.244(19)
C51 F18A 1.296(11)
C51 F18 1.384(9)
C51 F17 1.401(13)
C51 F16A 1.534(15)
C52 F15 1.336(7)
C52 F13 1.339(6)
C52 F14 1.344(7)
C53 N2 1.505(5)
C53 C54 1.521(5)
C53 H53A 0.99
C53 H53B 0.99
C54 C55 1.525(6)
C54 C56 1.531(6)
C54 H54 1
C55 H55A 0.98
C55 H55B 0.98
C55 H55C 0.98
C56 H56A 0.98
C56 H56B 0.98
C56 H56C 0.98
C57 N2 1.504(4)
C57 C58 1.511(5)
C57 H57A 0.99
C57 H57B 0.99
C58 C59 1.389(5)
C58 C63 1.412(5)
C59 C60 1.381(5)
C59 H59 0.95
C60 C61 1.391(5)
C60 C64 1.514(5)
C61 C62 1.389(5)
C61 H61 0.95
C62 C63 1.406(5)
C62 C65 1.492(5)
C63 S3 1.781(3)
C64 H64A 0.98
C64 H64B 0.98
C64 H64C 0.98
C65 C66 1.390(5)
C65 C70 1.390(5)
C66 C67 1.391(5)
C66 H66 0.95
C67 C68 1.382(6)
C67 C71 1.487(6)
C68 C69 1.378(6)
C68 H68 0.95
C69 C70 1.395(5)
C69 C72 1.487(6)
C70 H70 0.95
C71 F4A 1.320(9)
C71 F5A 1.329(9)
C71 F5 1.336(8)
C71 F6 1.346(8)
C71 F6A 1.356(9)
C71 F4 1.380(8)
C72 F2A 1.312(9)
C72 F1 1.332(5)
C72 F3 1.343(6)
C72 F2 1.370(8)
Fe1 N1 2.140(3)
Fe1 S2 2.2222(9)
Fe1 S1 2.2651(9)
Fe1 S4 2.2839(10)
Fe1 S3 2.3528(10)
N2 H2 0.896(19)

loop_
_geom_hbond_atom_site_label_D
_geom_hbond_atom_site_label_H
_geom_hbond_atom_site_label_A
_geom_hbond_distance_DH
_geom_hbond_distance_HA
_geom_hbond_distance_DA
_geom_hbond_angle_DHA
_geom_hbond_site_symmetry_A
C17 H17A S2 0.99 2.65 3.298(4) 123.6 .
C27 H27B S3 0.99 2.96 3.719(4) 134.4 .
C53 H53B F20 0.99 2.6 3.539(5) 158.4 4_676
C57 H57B S2 0.99 2.68 3.488(4) 138.7 .
C57 H57A F23 0.99 2.52 3.115(4) 118.4 .
N2 H2 S3 0.896(19) 2.46(3) 3.115(3) 131(3) .
N2 H2 S4 0.896(19) 2.66(3) 3.245(3) 124(3) .

loop_
_geom_torsion_atom_site_label_1
_geom_torsion_atom_site_label_2
_geom_torsion_atom_site_label_3
_geom_torsion_atom_site_label_4
_geom_torsion
N1 C1 C2 C3 -108.2(4)
N1 C1 C2 C7 73.6(4)
C7 C2 C3 C4 0.1(5)
C1 C2 C3 C4 -178.1(3)
C2 C3 C4 C5 0.9(5)
C2 C3 C4 C8 179.8(3)
C3 C4 C5 C6 -0.4(5)
C8 C4 C5 C6 -179.2(3)
C4 C5 C6 C7 -1.2(5)
C4 C5 C6 C9 175.1(3)
C3 C2 C7 C6 -1.7(5)
C1 C2 C7 C6 176.6(3)
C3 C2 C7 S1 176.0(3)
C1 C2 C7 S1 -5.7(4)
C5 C6 C7 C2 2.2(5)
C9 C6 C7 C2 -173.9(3)
C5 C6 C7 S1 -175.4(3)
C9 C6 C7 S1 8.5(5)
C5 C6 C9 C14 -128.7(4)
C7 C6 C9 C14 47.5(5)
C5 C6 C9 C10 47.1(5)
C7 C6 C9 C10 -136.7(3)
C14 C9 C10 C11 0.7(5)
C6 C9 C10 C11 -175.3(3)
C9 C10 C11 C12 -0.8(5)
C9 C10 C11 C15 178.2(3)
C10 C11 C12 C13 0.7(5)
C15 C11 C12 C13 -178.3(3)
C11 C12 C13 C14 -0.4(5)
C11 C12 C13 C16 178.3(3)
C12 C13 C14 C9 0.3(5)
C16 C13 C14 C9 -178.4(3)
C10 C9 C14 C13 -0.4(5)
C6 C9 C14 C13 175.4(3)
C12 C11 C15 F7 -48.9(5)
C10 C11 C15 F7 132.0(4)
C12 C11 C15 F8 -169.7(3)
C10 C11 C15 F8 11.3(5)
C12 C11 C15 F9 71.2(5)
C10 C11 C15 F9 -107.8(4)
C14 C13 C16 F10A -83.1(9)
C12 C13 C16 F10A 98.2(9)
C14 C13 C16 F12 119.0(5)
C12 C13 C16 F12 -59.8(6)
C14 C13 C16 F12A 64.8(7)
C12 C13 C16 F12A -114.0(7)
C14 C13 C16 F11 -118.9(5)
C12 C13 C16 F11 62.3(5)
C14 C13 C16 F10 -6.1(6)
C12 C13 C16 F10 175.2(4)
C14 C13 C16 F11A 161.2(6)
C12 C13 C16 F11A -17.6(7)
N1 C17 C18 C20 104.8(4)
N1 C17 C18 C19 -133.3(3)
C26 C21 C22 C23 2.4(5)
S2 C21 C22 C23 175.6(3)
C26 C21 C22 C27 -178.9(3)
S2 C21 C22 C27 -5.8(5)
C21 C22 C23 C24 -0.4(5)
C27 C22 C23 C24 -179.1(3)
C22 C23 C24 C25 -1.6(6)
C22 C23 C24 C28 177.7(4)
C23 C24 C25 C26 1.5(6)
C28 C24 C25 C26 -177.8(4)
C24 C25 C26 C21 0.6(6)
C24 C25 C26 C29 -176.7(3)
C22 C21 C26 C25 -2.5(5)
S2 C21 C26 C25 -176.1(3)
C22 C21 C26 C29 174.7(3)
S2 C21 C26 C29 1.1(4)
C23 C22 C27 N1 -134.6(3)
C21 C22 C27 N1 46.7(4)
C25 C26 C29 C30 57.8(5)
C21 C26 C29 C30 -119.4(4)
C25 C26 C29 C34 -119.2(4)
C21 C26 C29 C34 63.5(5)
C34 C29 C30 C31 -1.3(5)
C26 C29 C30 C31 -178.4(3)
C29 C30 C31 C32 0.6(6)
C29 C30 C31 C35 178.3(4)
C30 C31 C32 C33 0.7(6)
C35 C31 C32 C33 -177.0(4)
C31 C32 C33 C34 -1.4(6)
C31 C32 C33 C36 176.2(4)
C30 C29 C34 C33 0.6(5)
C26 C29 C34 C33 177.6(3)
C32 C33 C34 C29 0.8(5)
C36 C33 C34 C29 -176.9(3)
C30 C31 C35 F21 127.9(5)
C32 C31 C35 F21 -54.4(6)
C30 C31 C35 F19 2.5(7)
C32 C31 C35 F19 -179.8(4)
C30 C31 C35 F20 -113.7(5)
C32 C31 C35 F20 63.9(6)
C32 C33 C36 F24 4.9(5)
C34 C33 C36 F24 -177.4(3)
C32 C33 C36 F22 -115.8(4)
C34 C33 C36 F22 61.9(4)
C32 C33 C36 F23 125.4(4)
C34 C33 C36 F23 -56.9(5)
N2 C37 C38 C43 -113.3(4)
N2 C37 C38 C39 68.3(5)
C43 C38 C39 C40 1.3(5)
C37 C38 C39 C40 179.5(3)
C43 C38 C39 S4 -177.0(3)
C37 C38 C39 S4 1.3(5)
C38 C39 C40 C41 -1.6(5)
S4 C39 C40 C41 176.5(3)
C38 C39 C40 C45 179.2(3)
S4 C39 C40 C45 -2.7(5)
C39 C40 C41 C42 0.8(6)
C45 C40 C41 C42 -179.9(4)
C40 C41 C42 C43 0.4(6)
C40 C41 C42 C44 -177.3(4)
C41 C42 C43 C38 -0.8(6)
C44 C42 C43 C38 177.0(4)
C39 C38 C43 C42 -0.1(6)
C37 C38 C43 C42 -178.4(3)
C39 C40 C45 C46 -140.8(4)
C41 C40 C45 C46 39.9(5)
C39 C40 C45 C50 41.5(6)
C41 C40 C45 C50 -137.8(4)
C50 C45 C46 C47 1.6(6)
C40 C45 C46 C47 -176.2(4)
C45 C46 C47 C48 -1.8(7)
C45 C46 C47 C51 176.8(5)
C46 C47 C48 C49 0.3(7)
C51 C47 C48 C49 -178.3(5)
C47 C48 C49 C50 1.4(7)
C47 C48 C49 C52 -178.1(4)
C48 C49 C50 C45 -1.6(6)
C52 C49 C50 C45 177.9(4)
C46 C45 C50 C49 0.1(6)
C40 C45 C50 C49 177.8(4)
C48 C47 C51 F16 -3.6(10)
C46 C47 C51 F16 177.7(6)
C48 C47 C51 F17A -138.2(10)
C46 C47 C51 F17A 43.2(12)
C48 C47 C51 F18A 81.3(9)
C46 C47 C51 F18A -97.3(8)
C48 C47 C51 F18 126.0(6)
C46 C47 C51 F18 -52.6(7)
C48 C47 C51 F17 -122.7(7)
C46 C47 C51 F17 58.7(8)
C48 C47 C51 F16A -26.1(9)
C46 C47 C51 F16A 155.2(7)
C48 C49 C52 F15 -122.0(6)
C50 C49 C52 F15 58.5(6)
C48 C49 C52 F13 117.6(6)
C50 C49 C52 F13 -61.9(7)
C48 C49 C52 F14 -2.2(7)
C50 C49 C52 F14 178.3(4)
N2 C53 C54 C55 55.5(4)
N2 C53 C54 C56 177.9(3)
N2 C57 C58 C59 -139.2(3)
N2 C57 C58 C63 49.2(5)
C63 C58 C59 C60 0.6(6)
C57 C58 C59 C60 -171.3(3)
C58 C59 C60 C61 -0.1(6)
C58 C59 C60 C64 -179.0(4)
C59 C60 C61 C62 -0.5(6)
C64 C60 C61 C62 178.4(4)
C60 C61 C62 C63 0.6(6)
C60 C61 C62 C65 -176.6(3)
C61 C62 C63 C58 -0.1(5)
C65 C62 C63 C58 176.9(3)
C61 C62 C63 S3 -174.5(3)
C65 C62 C63 S3 2.6(5)
C59 C58 C63 C62 -0.5(5)
C57 C58 C63 C62 170.6(3)
C59 C58 C63 S3 173.6(3)
C57 C58 C63 S3 -15.3(5)
C61 C62 C65 C66 99.5(4)
C63 C62 C65 C66 -77.6(4)
C61 C62 C65 C70 -73.2(4)
C63 C62 C65 C70 109.7(4)
C70 C65 C66 C67 2.0(5)
C62 C65 C66 C67 -170.8(3)
C65 C66 C67 C68 -2.0(5)
C65 C66 C67 C71 173.5(3)
C66 C67 C68 C69 0.2(5)
C71 C67 C68 C69 -175.3(3)
C67 C68 C69 C70 1.6(5)
C67 C68 C69 C72 -178.3(3)
C66 C65 C70 C69 -0.2(5)
C62 C65 C70 C69 172.5(3)
C68 C69 C70 C65 -1.6(5)
C72 C69 C70 C65 178.3(3)
C68 C67 C71 F4A -134.5(6)
C66 C67 C71 F4A 49.9(6)
C68 C67 C71 F5A 102.7(6)
C66 C67 C71 F5A -72.9(6)
C68 C67 C71 F5 75.7(6)
C66 C67 C71 F5 -99.9(6)
C68 C67 C71 F6 -45.7(6)
C66 C67 C71 F6 138.7(5)
C68 C67 C71 F6A -16.4(6)
C66 C67 C71 F6A 168.0(5)
C68 C67 C71 F4 -164.5(5)
C66 C67 C71 F4 19.9(6)
C68 C69 C72 F2A -39.5(8)
C70 C69 C72 F2A 140.6(7)
C68 C69 C72 F1 98.3(4)
C70 C69 C72 F1 -81.6(5)
C68 C69 C72 F3 -145.9(4)
C70 C69 C72 F3 34.2(5)
C68 C69 C72 F2 -9.1(7)
C70 C69 C72 F2 170.9(5)
C22 C27 N1 C1 159.5(3)
C22 C27 N1 C17 41.0(4)
C22 C27 N1 Fe1 -80.2(3)
C2 C1 N1 C27 58.4(4)
C2 C1 N1 C17 -179.0(3)
C2 C1 N1 Fe1 -55.7(3)
C18 C17 N1 C27 58.4(4)
C18 C17 N1 C1 -60.7(4)
C18 C17 N1 Fe1 175.0(2)
C2 C7 S1 Fe1 -53.2(3)
C6 C7 S1 Fe1 124.4(3)
C22 C21 S2 Fe1 8.9(3)
C26 C21 S2 Fe1 -177.9(2)
C62 C63 S3 Fe1 -115.0(3)
C58 C63 S3 Fe1 70.9(3)
C40 C39 S4 Fe1 81.8(3)
C38 C39 S4 Fe1 -100.1(3)
C58 C57 N2 C53 55.6(4)
C58 C57 N2 C37 -179.9(3)
C54 C53 N2 C57 176.0(3)
C54 C53 N2 C37 52.8(4)
C38 C37 N2 C57 42.3(4)
C38 C37 N2 C53 166.7(3)
